data_2000090
loop_
_publ_author_name
'Kamoun, S.'
'Jouini, A.'
'Daoud, A.'
'Durif, A.'
'Guitel, J. C.'

_publ_section_title
;
 Structure du diammonium-1,3 propane bis(dihydrog\'enomonophosphate)
;
_journal_issue 1
_journal_name_full
;
 Acta Crystallographica, Section C: Crystal Structure Communications
;
_journal_page_first 133
_journal_page_last 135
_journal_paper_doi 10.1107/s0108270191008077
_journal_volume 48
_journal_year 1992
_chemical_formula_sum 'C3 H16 N2 O8 P2'
_space_group_IT_number 9
_symmetry_cell_setting monoclinic
_symmetry_space_group_name_Hall 'C -2yc'
_symmetry_space_group_name_H-M 'C 1 c 1'
_cell_angle_alpha 90
_cell_angle_beta 129.14(1)
_cell_angle_gamma 90
_cell_formula_units_Z 4
_cell_length_a 18.543(3)
_cell_length_b 4.561(4)
_cell_length_c 15.342(3)
_cell_volume 1006.383
_exptl_crystal_density_diffrn 1.782
_refine_ls_R_factor_gt 0.027
_refine_ls_wR_factor_gt 0.027
_cod_original_sg_symbol_H-M 'C c'
_cod_database_code 2000090

loop_
_symmetry_equiv_pos_site_id
_symmetry_equiv_pos_as_xyz
1 x,y,z
2 1/2+x,1/2+y,z
3 x,-y,1/2+z
4 1/2+x,1/2-y,1/2+z

loop_
_atom_site_label
_atom_site_type_symbol
_atom_site_fract_x
_atom_site_fract_y
_atom_site_fract_z
P1 P 0.00000 0.40042(8) 0.00000
P2 P 0.62256(2) 0.59922(8) -0.15153(2)
O1 O 0.07353(6) 0.1660(2) 0.04488(7)
O2 O -0.02035(6) 0.5501(3) -0.10592(7)
O3 O 0.03879(7) 0.6510(2) 0.08907(7)
O4 O -0.09022(6) 0.3026(3) -0.02809(8)
O5 O 0.57738(7) 0.3487(2) -0.24190(7)
O6 O 0.54853(6) 0.8360(2) -0.19710(7)
O7 O 0.71012(6) 0.7086(3) -0.12361(8)
O8 O 0.64364(6) 0.4537(3) -0.04458(7)
N1 N 0.38103(6) 0.6017(3) 0.57926(8)
N2 N 0.24062(7) 0.6053(3) 0.76721(8)
C1 C 0.34836(8) 0.4132(4) 0.6302(1)
C2 C 0.3118(3) 0.6077(3) 0.6747(4)
C3 C 0.27754(8) 0.4258(3) 0.7251(1)
H1 H 0.010(2) 0.458(8) -0.132(2)
H2 H 0.049(2) 0.831(9) 0.064(3)
H3 H 0.568(2) 0.213(9) -0.224(3)
H4 H 0.617(2) 0.48(1) -0.031(3)
H5 H 0.327(2) 0.739(8) 0.518(3)
H6 H 0.406(2) 0.49(1) 0.552(3)
H7 H 0.431(2) 0.742(9) 0.636(3)
H8 H 0.196(2) 0.690(8) 0.717(2)
H9 H 0.224(2) 0.48(1) 0.795(3)
H10 H 0.274(2) 0.709(8) 0.815(2)
H11 H 0.391(2) 0.268(8) 0.671(2)
H12 H 0.309(2) 0.301(9) 0.578(3)
H13 H 0.251(2) 0.705(8) 0.598(2)
H14 H 0.353(2) 0.747(8) 0.726(3)
H15 H 0.332(2) 0.308(8) 0.793(2)
H16 H 0.217(2) 0.297(8) 0.659(2)

loop_
_atom_type_symbol
_atom_type_radius_bond
C 0.68
H 0.23
N 0.68
O 0.68
P 1.05
